data_7046870
loop_
_publ_author_name
'Li, Li'
'Liu, E.'
'Cheng, Jessica'
'Zhang, Guoqi'

_publ_section_title
;
 Iron(ii) coordination polymer catalysed hydroboration of ketones.
;
_journal_issue 29
_journal_name_full 'Dalton transactions (Cambridge, England : 2003)'
_journal_page_first 9579
_journal_page_last 9584
_journal_paper_doi 10.1039/c8dt02134a
_journal_volume 47
_journal_year 2018
_chemical_formula_sum 'C66 H48 Cl2 Fe N8'
_chemical_formula_weight 1079.87
_space_group_crystal_system monoclinic
_space_group_IT_number 14
_space_group_name_Hall '-P 2yn'
_space_group_name_H-M_alt 'P 1 21/n 1'
_symmetry_space_group_name_Hall '-P 2yn'
_symmetry_space_group_name_H-M 'P 1 21/n 1'
_atom_sites_solution_hydrogens geom
_audit_creation_method SHELXL-2014/6
_audit_update_record
;
2018-04-25 deposited with the CCDC.
2018-06-27 downloaded from the CCDC.
;
_cell_angle_alpha 90
_cell_angle_beta 91.2500(10)
_cell_angle_gamma 90
_cell_formula_units_Z 2
_cell_length_a 8.9726(2)
_cell_length_b 17.3320(4)
_cell_length_c 17.2173(4)
_cell_measurement_reflns_used 9884
_cell_measurement_temperature 297(2)
_cell_measurement_theta_max 68.27
_cell_measurement_theta_min 2.57
_cell_volume 2676.88(11)
_computing_cell_refinement 'Bruker SAINT'
_computing_data_collection 'Bruker APEX3'
_computing_data_reduction 'Bruker SAINT'
_computing_molecular_graphics 'Bruker SHELXTL'
_computing_publication_material 'Bruker SHELXTL'
_computing_structure_refinement 'SHELXL-2014/6 (Sheldrick, 2014)'
_computing_structure_solution 'SHELXS-97 (Sheldrick 2008)'
_diffrn_ambient_temperature 297(2)
_diffrn_measured_fraction_theta_full 1.000
_diffrn_measured_fraction_theta_max 1.000
_diffrn_measurement_device_type 'Bruker APEX-III CMOS'
_diffrn_measurement_method '\f and \w scans'
_diffrn_radiation_type CuK\a
_diffrn_radiation_wavelength 1.54178
_diffrn_reflns_av_R_equivalents 0.0394
_diffrn_reflns_av_unetI/netI 0.0205
_diffrn_reflns_Laue_measured_fraction_full 1.000
_diffrn_reflns_Laue_measured_fraction_max 1.000
_diffrn_reflns_limit_h_max 10
_diffrn_reflns_limit_h_min -10
_diffrn_reflns_limit_k_max 20
_diffrn_reflns_limit_k_min -20
_diffrn_reflns_limit_l_max 20
_diffrn_reflns_limit_l_min -20
_diffrn_reflns_number 38418
_diffrn_reflns_point_group_measured_fraction_full 1.000
_diffrn_reflns_point_group_measured_fraction_max 1.000
_diffrn_reflns_theta_full 68.250
_diffrn_reflns_theta_max 68.319
_diffrn_reflns_theta_min 3.619
_exptl_absorpt_coefficient_mu 3.573
_exptl_absorpt_correction_T_max 0.467
_exptl_absorpt_correction_T_min 0.331
_exptl_absorpt_correction_type multi-scan
_exptl_absorpt_process_details sadabs
_exptl_crystal_colour orange
_exptl_crystal_density_diffrn 1.340
_exptl_crystal_description BLOCK
_exptl_crystal_F_000 1120
_exptl_crystal_size_max 0.210
_exptl_crystal_size_mid 0.190
_exptl_crystal_size_min 0.040
_refine_diff_density_max 0.356
_refine_diff_density_min -0.194
_refine_diff_density_rms 0.050
_refine_ls_extinction_coef 0.0025(2)
_refine_ls_extinction_expression Fc^*^=kFc[1+0.001xFc^2^\l^3^/sin(2\q)]^-1/4^
_refine_ls_extinction_method SHELXL
_refine_ls_goodness_of_fit_ref 1.032
_refine_ls_hydrogen_treatment constr
_refine_ls_matrix_type full
_refine_ls_number_parameters 381
_refine_ls_number_reflns 4910
_refine_ls_number_restraints 0
_refine_ls_restrained_S_all 1.032
_refine_ls_R_factor_all 0.0413
_refine_ls_R_factor_gt 0.0365
_refine_ls_shift/su_max 0.011
_refine_ls_shift/su_mean 0.001
_refine_ls_structure_factor_coef Fsqd
_refine_ls_weighting_details 'w=1/[\s^2^(Fo^2^)+(0.0668P)^2^+0.6839P] where P=(Fo^2^+2Fc^2^)/3'
_refine_ls_weighting_scheme calc
_refine_ls_wR_factor_gt 0.1010
_refine_ls_wR_factor_ref 0.1061
_reflns_Friedel_coverage 0.000
_reflns_number_gt 4443
_reflns_number_total 4910
_reflns_threshold_expression 'I > 2\s(I)'
_cod_data_source_file c8dt02134a2.cif
_cod_data_source_block umd1203a_a
_cod_depositor_comments 'Adding full bibliography for 7046870.cif.'
_cod_database_code 7046870
_shelx_space_group_comment
; 
The symmetry employed for this shelxl refinement is uniquely defined 
by the following loop, which should always be used as a source of 
symmetry information in preference to the above space-group names. 
They are only intended as comments. 
;
_shelx_estimated_absorpt_t_min 0.521
_shelx_estimated_absorpt_t_max 0.870
_shelxl_version_number 2014/6

loop_
_space_group_symop_operation_xyz
'x, y, z'
'-x+1/2, y+1/2, -z+1/2'
'-x, -y, -z'
'x-1/2, -y-1/2, z-1/2'

loop_
_atom_site_label
_atom_site_type_symbol
_atom_site_fract_x
_atom_site_fract_y
_atom_site_fract_z
_atom_site_U_iso_or_equiv
_atom_site_adp_type
_atom_site_occupancy
_atom_site_site_symmetry_order
_atom_site_calc_flag
_atom_site_refinement_flags_posn
_atom_site_refinement_flags_adp
_atom_site_refinement_flags_occupancy
_atom_site_disorder_assembly
_atom_site_disorder_group
Fe1 Fe 0.0000 1.0000 0.5000 0.03342(13) Uani 1 2 d S . P . .
Cl1 Cl 0.25261(5) 1.03042(3) 0.53619(3) 0.04702(15) Uani 1 1 d . . . . .
N1 N 0.06241(18) 0.87604(8) 0.47851(9) 0.0400(3) Uani 1 1 d . . . . .
N2 N 0.26098(17) 0.62830(8) 0.37591(8) 0.0370(3) Uani 1 1 d . . . . .
N3 N 0.44654(18) 0.52149(9) 0.12799(9) 0.0384(3) Uani 1 1 d . . . . .
N4 N 0.2412(2) 0.28668(10) 0.73087(10) 0.0510(4) Uani 1 1 d . . . . .
C1 C -0.0190(2) 0.81676(13) 0.50154(13) 0.0559(6) Uani 1 1 d . . . . .
H1A H -0.1095 0.8271 0.5246 0.067 Uiso 1 1 calc R U . . .
C2 C 0.0229(3) 0.74082(12) 0.49325(14) 0.0558(6) Uani 1 1 d . . . . .
H2B H -0.0371 0.7015 0.5119 0.067 Uiso 1 1 calc R U . . .
C3 C 0.1540(2) 0.72362(10) 0.45724(10) 0.0381(4) Uani 1 1 d . . . . .
C4 C 0.2355(2) 0.78493(11) 0.42923(13) 0.0509(5) Uani 1 1 d . . . . .
H4A H 0.3220 0.7761 0.4019 0.061 Uiso 1 1 calc R U . . .
C5 C 0.1875(2) 0.85929(11) 0.44215(13) 0.0503(5) Uani 1 1 d . . . . .
H5A H 0.2457 0.8998 0.4245 0.060 Uiso 1 1 calc R U . . .
C6 C 0.2063(2) 0.64319(10) 0.44615(10) 0.0367(4) Uani 1 1 d . . . . .
C7 C 0.2005(2) 0.58821(10) 0.50472(10) 0.0395(4) Uani 1 1 d . . . . .
H7A H 0.1620 0.6011 0.5527 0.047 Uiso 1 1 calc R U . . .
C8 C 0.2525(2) 0.51357(10) 0.49141(10) 0.0364(4) Uani 1 1 d . . . . .
C9 C 0.3093(2) 0.49865(9) 0.41811(11) 0.0369(4) Uani 1 1 d . . . . .
H9A H 0.3458 0.4499 0.4065 0.044 Uiso 1 1 calc R U . . .
C10 C 0.31127(19) 0.55655(10) 0.36257(10) 0.0352(4) Uani 1 1 d . . . . .
C11 C 0.3626(2) 0.54352(9) 0.28225(10) 0.0358(4) Uani 1 1 d . . . . .
C12 C 0.4836(2) 0.49778(11) 0.26401(12) 0.0448(5) Uani 1 1 d . . . . .
H12A H 0.5386 0.4731 0.3031 0.054 Uiso 1 1 calc R U . . .
C13 C 0.5214(2) 0.48930(11) 0.18701(12) 0.0460(5) Uani 1 1 d . . . . .
H13A H 0.6042 0.4593 0.1759 0.055 Uiso 1 1 calc R U . . .
C14 C 0.3287(2) 0.56493(12) 0.14641(11) 0.0464(5) Uani 1 1 d . . . . .
H14A H 0.2725 0.5870 0.1062 0.056 Uiso 1 1 calc R U . . .
C15 C 0.2866(2) 0.57857(12) 0.22145(11) 0.0461(5) Uani 1 1 d . . . . .
H15A H 0.2071 0.6113 0.2312 0.055 Uiso 1 1 calc R U . . .
C16 C 0.2470(2) 0.45370(10) 0.55219(10) 0.0375(4) Uani 1 1 d . . . . .
C17 C 0.1348(2) 0.45231(12) 0.60703(11) 0.0458(4) Uani 1 1 d . . . . .
H17A H 0.0605 0.4897 0.6046 0.055 Uiso 1 1 calc R U . . .
C18 C 0.1309(2) 0.39727(12) 0.66465(12) 0.0473(5) Uani 1 1 d . . . . .
H18A H 0.0530 0.3975 0.6994 0.057 Uiso 1 1 calc R U . . .
C19 C 0.2423(2) 0.34115(11) 0.67169(11) 0.0409(4) Uani 1 1 d . . . . .
C20 C 0.3543(2) 0.34159(11) 0.61663(11) 0.0435(4) Uani 1 1 d . . . . .
H20A H 0.4294 0.3047 0.6194 0.052 Uiso 1 1 calc R U . . .
C21 C 0.3551(2) 0.39597(11) 0.55813(11) 0.0403(4) Uani 1 1 d . . . . .
H21A H 0.4299 0.3941 0.5216 0.048 Uiso 1 1 calc R U . . .
C22 C 0.3559(8) 0.2269(4) 0.7345(5) 0.041(4) Uani 0.46(3) 1 d G . P A 1
C23 C 0.4774(13) 0.2428(8) 0.7833(9) 0.081(3) Uani 0.46(3) 1 d G . P A 1
H23A H 0.4807 0.2887 0.8114 0.097 Uiso 0.46(3) 1 calc R U P A 1
C24 C 0.5941(16) 0.1903(12) 0.7902(10) 0.113(5) Uani 0.46(3) 1 d G . P A 1
H24A H 0.6754 0.2010 0.8228 0.136 Uiso 0.46(3) 1 calc R U P A 1
C25 C 0.5891(17) 0.1218(9) 0.7482(6) 0.114(5) Uani 0.46(3) 1 d G . P A 1
H25A H 0.6672 0.0867 0.7528 0.137 Uiso 0.46(3) 1 calc R U P A 1
C26 C 0.4676(16) 0.1058(4) 0.6994(8) 0.085(4) Uani 0.46(3) 1 d G . P A 1
H26A H 0.4643 0.0600 0.6713 0.102 Uiso 0.46(3) 1 calc R U P A 1
C27 C 0.3510(11) 0.1584(6) 0.6925(8) 0.050(2) Uani 0.46(3) 1 d G . P A 1
H27A H 0.2697 0.1477 0.6599 0.060 Uiso 0.46(3) 1 calc R U P A 1
C22' C 0.3500(7) 0.2296(4) 0.7378(4) 0.056(4) Uani 0.54(3) 1 d G . P A 2
C23' C 0.4419(11) 0.2238(4) 0.8036(5) 0.068(2) Uani 0.54(3) 1 d G . P A 2
H23B H 0.4363 0.2606 0.8427 0.081 Uiso 0.54(3) 1 calc R U P A 2
C24' C 0.5419(13) 0.1629(6) 0.8110(4) 0.080(3) Uani 0.54(3) 1 d G . P A 2
H24B H 0.6034 0.1590 0.8551 0.096 Uiso 0.54(3) 1 calc R U P A 2
C25' C 0.5502(11) 0.1078(4) 0.7526(4) 0.071(2) Uani 0.54(3) 1 d G . P A 2
H25B H 0.6171 0.0670 0.7576 0.085 Uiso 0.54(3) 1 calc R U P A 2
C26' C 0.4583(10) 0.1136(5) 0.6868(4) 0.062(2) Uani 0.54(3) 1 d G . P A 2
H26B H 0.4638 0.0767 0.6477 0.074 Uiso 0.54(3) 1 calc R U P A 2
C27' C 0.3583(10) 0.1745(6) 0.6794(4) 0.0460(18) Uani 0.54(3) 1 d G . P A 2
H27B H 0.2968 0.1784 0.6354 0.055 Uiso 0.54(3) 1 calc R U P A 2
C28 C 0.1418(2) 0.29156(12) 0.79472(12) 0.0499(5) Uani 1 1 d . . . . .
C29 C 0.0525(4) 0.23029(16) 0.81191(19) 0.0843(9) Uani 1 1 d . . . . .
H29A H 0.0521 0.1866 0.7806 0.101 Uiso 1 1 calc R U . . .
C30 C -0.0390(4) 0.2336(2) 0.8774(2) 0.0983(11) Uani 1 1 d . . . . .
H30A H -0.1000 0.1920 0.8891 0.118 Uiso 1 1 calc R U . . .
C33 C 0.1401(3) 0.35527(15) 0.84344(13) 0.0602(6) Uani 1 1 d . . . . .
H33A H 0.2023 0.3969 0.8337 0.072 Uiso 1 1 calc R U . . .
C31 C -0.0389(3) 0.2966(2) 0.92324(17) 0.0789(8) Uani 1 1 d . . . . .
H31A H -0.0985 0.2979 0.9667 0.095 Uiso 1 1 calc R U . . .
C32 C 0.0473(3) 0.35755(18) 0.90616(15) 0.0728(7) Uani 1 1 d . . . . .
H32A H 0.0443 0.4016 0.9369 0.087 Uiso 1 1 calc R U . . .

loop_
_atom_site_aniso_label
_atom_site_aniso_U_11
_atom_site_aniso_U_22
_atom_site_aniso_U_33
_atom_site_aniso_U_23
_atom_site_aniso_U_13
_atom_site_aniso_U_12
Fe1 0.0437(2) 0.0259(2) 0.0311(2) -0.00078(14) 0.00934(16) 0.00232(14)
Cl1 0.0468(3) 0.0490(3) 0.0453(3) 0.00043(19) 0.00372(19) -0.00117(19)
N1 0.0505(8) 0.0292(7) 0.0406(8) -0.0010(6) 0.0102(7) 0.0062(6)
N2 0.0466(8) 0.0309(7) 0.0335(7) -0.0030(6) 0.0052(6) 0.0040(6)
N3 0.0510(9) 0.0331(7) 0.0315(7) -0.0011(6) 0.0096(6) 0.0025(6)
N4 0.0624(11) 0.0415(9) 0.0495(9) 0.0132(7) 0.0110(8) 0.0091(8)
C1 0.0607(13) 0.0363(11) 0.0719(15) -0.0017(9) 0.0293(11) 0.0063(9)
C2 0.0652(13) 0.0327(10) 0.0708(15) 0.0014(9) 0.0296(11) 0.0017(9)
C3 0.0501(10) 0.0321(9) 0.0321(8) -0.0032(7) 0.0039(7) 0.0063(7)
C4 0.0536(11) 0.0369(10) 0.0630(13) -0.0026(9) 0.0213(10) 0.0059(8)
C5 0.0551(11) 0.0332(9) 0.0635(13) 0.0017(9) 0.0187(10) 0.0018(8)
C6 0.0441(9) 0.0320(9) 0.0343(8) -0.0041(7) 0.0055(7) 0.0047(7)
C7 0.0519(10) 0.0344(9) 0.0326(8) -0.0024(7) 0.0080(7) 0.0061(7)
C8 0.0423(9) 0.0341(9) 0.0329(9) -0.0008(7) 0.0035(7) 0.0019(7)
C9 0.0482(10) 0.0284(9) 0.0344(9) -0.0032(6) 0.0059(8) 0.0042(7)
C10 0.0411(9) 0.0315(8) 0.0332(8) -0.0032(7) 0.0051(7) 0.0017(7)
C11 0.0474(10) 0.0271(8) 0.0333(8) -0.0030(7) 0.0076(7) -0.0015(7)
C12 0.0544(12) 0.0459(11) 0.0342(10) 0.0009(7) 0.0043(8) 0.0135(8)
C13 0.0542(12) 0.0444(10) 0.0396(10) -0.0034(8) 0.0083(9) 0.0141(8)
C14 0.0569(11) 0.0460(11) 0.0365(9) 0.0042(8) 0.0070(8) 0.0131(9)
C15 0.0551(11) 0.0449(10) 0.0386(10) 0.0005(8) 0.0116(8) 0.0152(9)
C16 0.0450(10) 0.0335(9) 0.0341(9) 0.0013(7) 0.0039(7) 0.0014(7)
C17 0.0478(10) 0.0452(10) 0.0448(10) 0.0073(8) 0.0093(8) 0.0125(8)
C18 0.0457(10) 0.0520(11) 0.0446(10) 0.0108(9) 0.0127(8) 0.0069(8)
C19 0.0474(10) 0.0357(9) 0.0397(9) 0.0041(7) 0.0020(8) -0.0013(8)
C20 0.0458(10) 0.0365(9) 0.0485(10) 0.0060(8) 0.0049(8) 0.0082(8)
C21 0.0431(9) 0.0375(9) 0.0407(9) 0.0007(7) 0.0093(7) 0.0036(7)
C22 0.047(6) 0.025(5) 0.051(7) 0.014(4) -0.009(4) 0.020(5)
C23 0.076(5) 0.097(6) 0.069(6) -0.025(5) -0.012(5) 0.015(5)
C24 0.075(6) 0.185(13) 0.079(7) -0.004(8) -0.020(6) 0.033(8)
C25 0.100(8) 0.128(10) 0.116(10) 0.034(8) -0.004(6) 0.052(8)
C26 0.114(10) 0.048(5) 0.092(7) 0.011(5) 0.006(7) 0.021(5)
C27 0.068(4) 0.025(4) 0.058(4) 0.013(3) -0.003(3) -0.007(3)
C22' 0.071(7) 0.058(7) 0.040(5) -0.001(4) 0.014(5) -0.017(5)
C23' 0.076(4) 0.083(4) 0.045(3) -0.002(3) -0.004(3) 0.018(3)
C24' 0.068(4) 0.116(6) 0.055(3) 0.007(3) -0.010(3) 0.034(4)
C25' 0.068(4) 0.073(4) 0.070(4) 0.005(3) -0.002(3) 0.035(3)
C26' 0.072(5) 0.038(3) 0.075(4) 0.003(3) 0.000(3) 0.012(3)
C27' 0.065(3) 0.023(3) 0.050(3) 0.019(3) -0.001(2) -0.001(2)
C28 0.0538(11) 0.0464(11) 0.0497(11) 0.0161(9) 0.0070(9) 0.0017(9)
C29 0.100(2) 0.0494(14) 0.104(2) 0.0022(14) 0.0310(18) -0.0153(14)
C30 0.107(2) 0.078(2) 0.112(3) 0.0284(19) 0.044(2) -0.0227(18)
C33 0.0644(13) 0.0631(14) 0.0533(12) -0.0031(11) 0.0054(10) -0.0110(11)
C31 0.0733(17) 0.095(2) 0.0696(16) 0.0205(16) 0.0175(13) 0.0067(15)
C32 0.0736(16) 0.091(2) 0.0542(13) -0.0044(13) 0.0053(12) 0.0000(14)

loop_
_atom_type_symbol
_atom_type_description
_atom_type_scat_dispersion_real
_atom_type_scat_dispersion_imag
_atom_type_scat_source
C C 0.0181 0.0091 'International Tables Vol C Tables 4.2.6.8 and 6.1.1.4'
H H 0.0000 0.0000 'International Tables Vol C Tables 4.2.6.8 and 6.1.1.4'
Cl Cl 0.3639 0.7018 'International Tables Vol C Tables 4.2.6.8 and 6.1.1.4'
Fe Fe -1.1336 3.1974 'International Tables Vol C Tables 4.2.6.8 and 6.1.1.4'
N N 0.0311 0.0180 'International Tables Vol C Tables 4.2.6.8 and 6.1.1.4'

loop_
_geom_angle_atom_site_label_1
_geom_angle_atom_site_label_2
_geom_angle_atom_site_label_3
_geom_angle
_geom_angle_site_symmetry_1
_geom_angle_site_symmetry_3
N1 Fe1 N1 180.0 3_576 .
N1 Fe1 N3 86.51(5) 3_576 4_576
N1 Fe1 N3 93.49(5) . 4_576
N1 Fe1 N3 93.49(5) 3_576 2
N1 Fe1 N3 86.51(5) . 2
N3 Fe1 N3 180.0 4_576 2
N1 Fe1 Cl1 90.89(4) 3_576 3_576
N1 Fe1 Cl1 89.11(4) . 3_576
N3 Fe1 Cl1 89.87(4) 4_576 3_576
N3 Fe1 Cl1 90.13(4) 2 3_576
N1 Fe1 Cl1 89.11(4) 3_576 .
N1 Fe1 Cl1 90.89(4) . .
N3 Fe1 Cl1 90.13(4) 4_576 .
N3 Fe1 Cl1 89.87(4) 2 .
Cl1 Fe1 Cl1 180.0 3_576 .
C1 N1 C5 116.60(16) . .
C1 N1 Fe1 123.32(12) . .
C5 N1 Fe1 120.07(13) . .
C6 N2 C10 117.59(15) . .
C13 N3 C14 116.28(16) . .
C13 N3 Fe1 123.59(12) . 2_545
C14 N3 Fe1 120.01(12) . 2_545
C19 N4 C22' 122.0(3) . .
C19 N4 C28 122.48(17) . .
C22' N4 C28 115.0(3) . .
C19 N4 C22 119.8(4) . .
C28 N4 C22 117.3(4) . .
N1 C1 C2 123.81(19) . .
N1 C1 H1A 118.1 . .
C2 C1 H1A 118.1 . .
C3 C2 C1 119.48(19) . .
C3 C2 H2B 120.3 . .
C1 C2 H2B 120.3 . .
C2 C3 C4 117.05(17) . .
C2 C3 C6 122.52(17) . .
C4 C3 C6 120.40(16) . .
C5 C4 C3 119.56(18) . .
C5 C4 H4A 120.2 . .
C3 C4 H4A 120.2 . .
N1 C5 C4 123.36(19) . .
N1 C5 H5A 118.3 . .
C4 C5 H5A 118.3 . .
N2 C6 C7 122.91(16) . .
N2 C6 C3 114.83(15) . .
C7 C6 C3 122.26(15) . .
C6 C7 C8 119.90(16) . .
C6 C7 H7A 120.0 . .
C8 C7 H7A 120.0 . .
C9 C8 C7 116.76(16) . .
C9 C8 C16 121.99(16) . .
C7 C8 C16 121.25(16) . .
C10 C9 C8 120.01(15) . .
C10 C9 H9A 120.0 . .
C8 C9 H9A 120.0 . .
N2 C10 C9 122.84(15) . .
N2 C10 C11 114.33(15) . .
C9 C10 C11 122.78(15) . .
C15 C11 C12 117.20(16) . .
C15 C11 C10 118.84(16) . .
C12 C11 C10 123.96(17) . .
C13 C12 C11 119.20(18) . .
C13 C12 H12A 120.4 . .
C11 C12 H12A 120.4 . .
N3 C13 C12 123.89(18) . .
N3 C13 H13A 118.1 . .
C12 C13 H13A 118.1 . .
N3 C14 C15 123.57(18) . .
N3 C14 H14A 118.2 . .
C15 C14 H14A 118.2 . .
C14 C15 C11 119.79(17) . .
C14 C15 H15A 120.1 . .
C11 C15 H15A 120.1 . .
C17 C16 C21 116.65(16) . .
C17 C16 C8 121.89(16) . .
C21 C16 C8 121.46(16) . .
C18 C17 C16 121.98(17) . .
C18 C17 H17A 119.0 . .
C16 C17 H17A 119.0 . .
C17 C18 C19 121.01(17) . .
C17 C18 H18A 119.5 . .
C19 C18 H18A 119.5 . .
N4 C19 C20 121.22(17) . .
N4 C19 C18 121.34(17) . .
C20 C19 C18 117.44(16) . .
C21 C20 C19 121.01(17) . .
C21 C20 H20A 119.5 . .
C19 C20 H20A 119.5 . .
C20 C21 C16 121.87(17) . .
C20 C21 H21A 119.1 . .
C16 C21 H21A 119.1 . .
C23 C22 C27 120.0 . .
C23 C22 N4 115.3(6) . .
C27 C22 N4 124.7(6) . .
C24 C23 C22 120.0 . .
C24 C23 H23A 120.0 . .
C22 C23 H23A 120.0 . .
C25 C24 C23 120.0 . .
C25 C24 H24A 120.0 . .
C23 C24 H24A 120.0 . .
C24 C25 C26 120.0 . .
C24 C25 H25A 120.0 . .
C26 C25 H25A 120.0 . .
C27 C26 C25 120.0 . .
C27 C26 H26A 120.0 . .
C25 C26 H26A 120.0 . .
C26 C27 C22 120.0 . .
C26 C27 H27A 120.0 . .
C22 C27 H27A 120.0 . .
C23' C22' C27' 120.0 . .
C23' C22' N4 121.5(5) . .
C27' C22' N4 118.3(5) . .
C22' C23' C24' 120.0 . .
C22' C23' H23B 120.0 . .
C24' C23' H23B 120.0 . .
C23' C24' C25' 120.0 . .
C23' C24' H24B 120.0 . .
C25' C24' H24B 120.0 . .
C26' C25' C24' 120.0 . .
C26' C25' H25B 120.0 . .
C24' C25' H25B 120.0 . .
C25' C26' C27' 120.0 . .
C25' C26' H26B 120.0 . .
C27' C26' H26B 120.0 . .
C26' C27' C22' 120.0 . .
C26' C27' H27B 120.0 . .
C22' C27' H27B 120.0 . .
C29 C28 C33 118.3(2) . .
C29 C28 N4 119.9(2) . .
C33 C28 N4 121.73(19) . .
C28 C29 C30 119.7(3) . .
C28 C29 H29A 120.1 . .
C30 C29 H29A 120.1 . .
C31 C30 C29 120.5(3) . .
C31 C30 H30A 119.7 . .
C29 C30 H30A 119.7 . .
C32 C33 C28 120.7(2) . .
C32 C33 H33A 119.6 . .
C28 C33 H33A 119.6 . .
C30 C31 C32 120.1(3) . .
C30 C31 H31A 119.9 . .
C32 C31 H31A 119.9 . .
C31 C32 C33 120.6(3) . .
C31 C32 H32A 119.7 . .
C33 C32 H32A 119.7 . .

loop_
_geom_bond_atom_site_label_1
_geom_bond_atom_site_label_2
_geom_bond_distance
_geom_bond_site_symmetry_2
Fe1 N1 2.2528(14) 3_576
Fe1 N1 2.2528(14) .
Fe1 N3 2.2960(14) 4_576
Fe1 N3 2.2960(14) 2
Fe1 Cl1 2.3963(5) 3_576
Fe1 Cl1 2.3963(5) .
N1 C1 1.326(3) .
N1 C5 1.329(2) .
N2 C6 1.340(2) .
N2 C10 1.344(2) .
N3 C13 1.329(3) .
N3 C14 1.342(2) .
N3 Fe1 2.2959(14) 2_545
N4 C19 1.389(2) .
N4 C22' 1.394(5) .
N4 C28 1.433(3) .
N4 C22 1.461(6) .
C1 C2 1.377(3) .
C1 H1A 0.9300 .
C2 C3 1.375(3) .
C2 H2B 0.9300 .
C3 C4 1.382(3) .
C3 C6 1.484(2) .
C4 C5 1.378(3) .
C4 H4A 0.9300 .
C5 H5A 0.9300 .
C6 C7 1.389(2) .
C7 C8 1.396(2) .
C7 H7A 0.9300 .
C8 C9 1.395(3) .
C8 C16 1.475(2) .
C9 C10 1.387(2) .
C9 H9A 0.9300 .
C10 C11 1.484(2) .
C11 C15 1.378(3) .
C11 C12 1.386(3) .
C12 C13 1.384(3) .
C12 H12A 0.9300 .
C13 H13A 0.9300 .
C14 C15 1.374(3) .
C14 H14A 0.9300 .
C15 H15A 0.9300 .
C16 C17 1.395(3) .
C16 C21 1.396(2) .
C17 C18 1.377(3) .
C17 H17A 0.9300 .
C18 C19 1.398(3) .
C18 H18A 0.9300 .
C19 C20 1.396(3) .
C20 C21 1.380(3) .
C20 H20A 0.9300 .
C21 H21A 0.9300 .
C22 C23 1.3900 .
C22 C27 1.3900 .
C23 C24 1.3900 .
C23 H23A 0.9300 .
C24 C25 1.3900 .
C24 H24A 0.9300 .
C25 C26 1.3900 .
C25 H25A 0.9300 .
C26 C27 1.3900 .
C26 H26A 0.9300 .
C27 H27A 0.9300 .
C22' C23' 1.3900 .
C22' C27' 1.3900 .
C23' C24' 1.3900 .
C23' H23B 0.9300 .
C24' C25' 1.3900 .
C24' H24B 0.9300 .
C25' C26' 1.3900 .
C25' H25B 0.9300 .
C26' C27' 1.3900 .
C26' H26B 0.9300 .
C27' H27B 0.9300 .
C28 C29 1.366(3) .
C28 C33 1.387(3) .
C29 C30 1.411(4) .
C29 H29A 0.9300 .
C30 C31 1.346(5) .
C30 H30A 0.9300 .
C33 C32 1.378(3) .
C33 H33A 0.9300 .
C31 C32 1.346(4) .
C31 H31A 0.9300 .
C32 H32A 0.9300 .

loop_
_geom_hbond_atom_site_label_D
_geom_hbond_atom_site_label_H
_geom_hbond_atom_site_label_A
_geom_hbond_distance_DH
_geom_hbond_distance_HA
_geom_hbond_distance_DA
_geom_hbond_angle_DHA
_geom_hbond_site_symmetry_A
C1 H1A Cl1 0.93 2.96 3.431(2) 112.6 3_576
C5 H5A Cl1 0.93 2.97 3.423(2) 111.6 .
C13 H13A Cl1 0.93 2.78 3.376(2) 122.8 4_675
C14 H14A Cl1 0.93 2.65 3.267(2) 124.8 2_545
C27 H27A Cl1 0.93 2.94 3.583(9) 127.0 1_545

loop_
_geom_torsion_atom_site_label_1
_geom_torsion_atom_site_label_2
_geom_torsion_atom_site_label_3
_geom_torsion_atom_site_label_4
_geom_torsion
_geom_torsion_site_symmetry_1
C5 N1 C1 C2 3.3(3) .
Fe1 N1 C1 C2 -175.59(19) .
N1 C1 C2 C3 -1.9(4) .
C1 C2 C3 C4 -1.7(3) .
C1 C2 C3 C6 -179.9(2) .
C2 C3 C4 C5 3.6(3) .
C6 C3 C4 C5 -178.0(2) .
C1 N1 C5 C4 -1.2(3) .
Fe1 N1 C5 C4 177.78(18) .
C3 C4 C5 N1 -2.3(4) .
C10 N2 C6 C7 0.3(3) .
C10 N2 C6 C3 179.45(16) .
C2 C3 C6 N2 136.7(2) .
C4 C3 C6 N2 -41.5(3) .
C2 C3 C6 C7 -44.1(3) .
C4 C3 C6 C7 137.6(2) .
N2 C6 C7 C8 -0.3(3) .
C3 C6 C7 C8 -179.36(17) .
C6 C7 C8 C9 0.3(3) .
C6 C7 C8 C16 -179.58(17) .
C7 C8 C9 C10 -0.3(3) .
C16 C8 C9 C10 179.52(17) .
C6 N2 C10 C9 -0.4(3) .
C6 N2 C10 C11 176.94(16) .
C8 C9 C10 N2 0.4(3) .
C8 C9 C10 C11 -176.69(17) .
N2 C10 C11 C15 -36.8(2) .
C9 C10 C11 C15 140.5(2) .
N2 C10 C11 C12 143.22(18) .
C9 C10 C11 C12 -39.5(3) .
C15 C11 C12 C13 -0.3(3) .
C10 C11 C12 C13 179.71(18) .
C14 N3 C13 C12 0.6(3) .
Fe1 N3 C13 C12 -175.41(16) 2_545
C11 C12 C13 N3 -1.3(3) .
C13 N3 C14 C15 1.8(3) .
Fe1 N3 C14 C15 177.95(17) 2_545
N3 C14 C15 C11 -3.4(3) .
C12 C11 C15 C14 2.5(3) .
C10 C11 C15 C14 -177.51(18) .
C9 C8 C16 C17 -148.2(2) .
C7 C8 C16 C17 31.7(3) .
C9 C8 C16 C21 32.5(3) .
C7 C8 C16 C21 -147.62(19) .
C21 C16 C17 C18 0.5(3) .
C8 C16 C17 C18 -178.84(19) .
C16 C17 C18 C19 1.6(3) .
C22' N4 C19 C20 -0.7(5) .
C28 N4 C19 C20 170.33(19) .
C22 N4 C19 C20 -2.2(5) .
C22' N4 C19 C18 178.9(4) .
C28 N4 C19 C18 -10.1(3) .
C22 N4 C19 C18 177.4(4) .
C17 C18 C19 N4 178.3(2) .
C17 C18 C19 C20 -2.1(3) .
N4 C19 C20 C21 -179.78(19) .
C18 C19 C20 C21 0.6(3) .
C19 C20 C21 C16 1.4(3) .
C17 C16 C21 C20 -2.0(3) .
C8 C16 C21 C20 177.36(18) .
C19 N4 C22 C23 95.7(9) .
C28 N4 C22 C23 -77.2(9) .
C19 N4 C22 C27 -83.3(9) .
C28 N4 C22 C27 103.8(8) .
C27 C22 C23 C24 0.0 .
N4 C22 C23 C24 -179.0(6) .
C22 C23 C24 C25 0.0 .
C23 C24 C25 C26 0.0 .
C24 C25 C26 C27 0.0 .
C25 C26 C27 C22 0.0 .
C23 C22 C27 C26 0.0 .
N4 C22 C27 C26 178.9(7) .
C19 N4 C22' C23' 119.5(7) .
C28 N4 C22' C23' -52.1(8) .
C19 N4 C22' C27' -65.0(6) .
C28 N4 C22' C27' 123.4(5) .
C27' C22' C23' C24' 0.0 .
N4 C22' C23' C24' 175.4(6) .
C22' C23' C24' C25' 0.0 .
C23' C24' C25' C26' 0.0 .
C24' C25' C26' C27' 0.0 .
C25' C26' C27' C22' 0.0 .
C23' C22' C27' C26' 0.0 .
N4 C22' C27' C26' -175.5(6) .
C19 N4 C28 C29 126.3(3) .
C22' N4 C28 C29 -62.1(5) .
C22 N4 C28 C29 -61.0(5) .
C19 N4 C28 C33 -58.1(3) .
C22' N4 C28 C33 113.5(4) .
C22 N4 C28 C33 114.6(4) .
C33 C28 C29 C30 0.7(4) .
N4 C28 C29 C30 176.4(3) .
C28 C29 C30 C31 -0.2(5) .
C29 C28 C33 C32 -2.0(4) .
N4 C28 C33 C32 -177.7(2) .
C29 C30 C31 C32 1.0(5) .
C30 C31 C32 C33 -2.3(5) .
C28 C33 C32 C31 2.8(4) .
